data_4023126
loop_
_publ_author_name
'David M. Hodgson'
'Philip G. Humphreys'
'Steven M. Miles'
'Christopher A. J. Brierley'
'John G. Ward'

_publ_contact_author_address
;Department of Chemistry
University of Oxford
Chemistry Research Laboratory
Mansfield Road
Oxford
OX1 3TA
UK
;
_publ_contact_author_email david.hogson@chem.ac.uk
_publ_contact_author_name 'David M. Hodgson'
_publ_section_title
;
 Dimerization and Isomerization Reactions of
 \a-Lithiated Terminal Aziridines
;
_journal_name_full 'Journal of Organic Chemistry'
_journal_page_first 10009
_journal_page_last 10021
_journal_paper_doi 10.1021/jo701901t
_journal_volume 72
_journal_year 2007
_chemical_compound_source 'synthesis as described'
_chemical_formula_moiety 'C10 H19 N1 O2 S1'
_chemical_formula_sum 'C10 H19 N O2 S'
_chemical_formula_weight 217.33
_chemical_melting_point 374.5(5)
_chemical_name_systematic N-((1RS,2RS,5SR)-bicyclo[3.1.0]hexan-2-yl)-2-methylpropane-2-sulfonamide
_space_group_IT_number 14
_symmetry_cell_setting monoclinic
_symmetry_Int_Tables_number 14
_symmetry_space_group_name_Hall '-P 2yn'
_symmetry_space_group_name_H-M 'P 1 21/n 1'
_atom_sites_solution_hydrogens geom
_atom_sites_solution_primary direct
_audit_creation_date 04-06-04
_audit_creation_method CRYSTALS_ver_12.30
_cell_angle_alpha 90
_cell_angle_beta 91.4596(14)
_cell_angle_gamma 90
_cell_formula_units_Z 4
_cell_length_a 11.7827(5)
_cell_length_b 6.0089(2)
_cell_length_c 16.0233(7)
_cell_measurement_reflns_used 2375
_cell_measurement_temperature 150
_cell_measurement_theta_max 30
_cell_measurement_theta_min 5
_cell_volume 1134.10(8)
_computing_cell_refinement 'Denzo/Scalepack (Otwinowski & Minor, 1996)'
_computing_data_collection 'COLLECT (Nonius BV, 1997)'
_computing_data_reduction 'Denzo/Scalepack (Otwinowski & Minor, 1996)'
_computing_molecular_graphics 'CAMERON (Watkin et al 1996)'
_computing_publication_material 'CRYSTALS (Betteridge et al 2003)'
_computing_structure_refinement 'CRYSTALS (Betteridge et al 2003)'
_computing_structure_solution 'SIR92 (Altomare et al, 1994)'
_diffrn_ambient_temperature 150
_diffrn_measured_fraction_theta_full 0.943
_diffrn_measured_fraction_theta_max 0.874
_diffrn_measurement_device_type 'Nonius Kappa CCD'
_diffrn_measurement_method \w
_diffrn_radiation_monochromator graphite
_diffrn_radiation_type 'Mo K\a'
_diffrn_radiation_wavelength 0.71073
_diffrn_reflns_av_R_equivalents 0.032
_diffrn_reflns_limit_h_max 16
_diffrn_reflns_limit_h_min -16
_diffrn_reflns_limit_k_max 8
_diffrn_reflns_limit_k_min 0
_diffrn_reflns_limit_l_max 22
_diffrn_reflns_limit_l_min 0
_diffrn_reflns_number 2883
_diffrn_reflns_theta_full 25.000
_diffrn_reflns_theta_max 29.941
_diffrn_reflns_theta_min 5.315
_diffrn_standards_number 0
_exptl_absorpt_coefficient_mu 0.262
_exptl_absorpt_correction_T_max 0.95
_exptl_absorpt_correction_T_min 0.94
_exptl_absorpt_correction_type multi-scan
_exptl_absorpt_process_details 'Denzo/Scalepack (Otwinowski & Minor, 1996)'
_exptl_crystal_colour colourless
_exptl_crystal_density_diffrn 1.273
_exptl_crystal_description block
_exptl_crystal_F_000 472
_exptl_crystal_recrystallization_method '10 mg dissolved in 5 mL petrol/Et2O (7:3) and evaporated to dryness over 48 h'
_exptl_crystal_size_max 0.66
_exptl_crystal_size_mid 0.24
_exptl_crystal_size_min 0.20
_refine_diff_density_max 0.26
_refine_diff_density_min -0.22
_refine_ls_extinction_method None
_refine_ls_goodness_of_fit_ref 1.0606
_refine_ls_hydrogen_treatment mixed
_refine_ls_matrix_type full
_refine_ls_number_parameters 128
_refine_ls_number_reflns 1619
_refine_ls_number_restraints 0
_refine_ls_R_factor_all 0.0596
_refine_ls_R_factor_gt 0.0575
_refine_ls_shift/su_max 0.000816
_refine_ls_structure_factor_coef Fsqd
_refine_ls_weighting_details
;
 p=P(6)*max(Fo^2^,0) + (1-P(6))Fc^2^ 
 Method = SHELXL 97 (Sheldrick, 1997) 
 W = 1. / [Sigma^2^(F*)+(P(1)p)^2^+P(2)p+P(4)+P(5)Sin(theta) ] 
 P(i) are: 
 0.110 0.825 0.00 0.00 0.00 0.333 
;
_refine_ls_weighting_scheme calc
_refine_ls_wR_factor_all 0.1666
_refine_ls_wR_factor_gt 0.1636
_refine_ls_wR_factor_ref 0.1666
_reflns_limit_h_max 16
_reflns_limit_h_min -16
_reflns_limit_k_max 8
_reflns_limit_k_min 0
_reflns_limit_l_max 22
_reflns_limit_l_min 0
_reflns_number_gt 1554
_reflns_number_total 2883
_reflns_threshold_expression I>2.00u(I)
_cod_data_source_file jo701901t-File008.cif
_cod_data_source_block CRYSTALS_cif
_cod_depositor_comments
;
The following automatic conversions were performed:

'_chemical_melting_point' value '374-375' was changed to '374.5(5)' -
the average value was taken and precision was estimated.

Automatic conversion script
Id: cif_fix_values 1646 2011-03-28 12:23:43Z adriana 
;
_cod_original_sg_symbol_H-M 'P 21/n'
_cod_original_formula_sum 'C10 H19 N1 O2 S1'
_cod_database_code 4023126

loop_
_symmetry_equiv_pos_as_xyz
x,y,z
-x,-y,-z
-x+1/2,y+1/2,-z+1/2
x+1/2,-y+1/2,z+1/2

loop_
_atom_site_label
_atom_site_type_symbol
_atom_site_fract_x
_atom_site_fract_y
_atom_site_fract_z
_atom_site_U_iso_or_equiv
_atom_site_occupancy
_atom_site_adp_type
S1 S 0.17271(8) 0.57615(13) 0.06006(5) 0.0199 1.0000 Uani
C2 C 0.2663(3) 0.4099(6) -0.0019(2) 0.0237 1.0000 Uani
C3 C 0.1961(4) 0.2738(7) -0.0647(2) 0.0299 1.0000 Uani
C4 C 0.3363(4) 0.2588(7) 0.0550(3) 0.0324 1.0000 Uani
C5 C 0.3414(4) 0.5750(7) -0.0472(2) 0.0327 1.0000 Uani
N6 N 0.0893(3) 0.4054(6) 0.1057(2) 0.0289 1.0000 Uani
C7 C 0.0989(4) 0.3470(7) 0.1949(2) 0.0253 1.0000 Uani
C8 C 0.0177(5) 0.4884(6) 0.2443(2) 0.0276 1.0000 Uani
C9 C -0.0881(4) 0.3509(9) 0.2559(3) 0.0345 1.0000 Uani
C10 C -0.0126(5) 0.4108(7) 0.3298(3) 0.0364 1.0000 Uani
C11 C -0.0699(6) 0.1267(7) 0.2163(3) 0.0336 1.0000 Uani
C12 C 0.0587(8) 0.1093(7) 0.2081(3) 0.0354 1.0000 Uani
O13 O 0.1037(3) 0.7088(5) 0.00261(17) 0.0266 1.0000 Uani
O14 O 0.2411(3) 0.6902(4) 0.12248(18) 0.0261 1.0000 Uani
H31 H 0.2478 0.1816 -0.0991 0.0356 1.0000 Uiso
H32 H 0.1513 0.3768 -0.1019 0.0356 1.0000 Uiso
H33 H 0.1432 0.1746 -0.0342 0.0356 1.0000 Uiso
H41 H 0.3883 0.1662 0.0208 0.0388 1.0000 Uiso
H42 H 0.3823 0.3509 0.0953 0.0388 1.0000 Uiso
H43 H 0.2846 0.1588 0.0865 0.0388 1.0000 Uiso
H51 H 0.3956 0.4921 -0.0829 0.0393 1.0000 Uiso
H52 H 0.3850 0.6667 -0.0054 0.0393 1.0000 Uiso
H53 H 0.2928 0.6745 -0.0832 0.0393 1.0000 Uiso
H71 H 0.1798 0.3690 0.2132 0.0303 1.0000 Uiso
H81 H 0.0407 0.6388 0.2238 0.0335 1.0000 Uiso
H91 H -0.1721 0.3620 0.2463 0.0411 1.0000 Uiso
H101 H -0.0392 0.5197 0.3721 0.0437 1.0000 Uiso
H102 H 0.0342 0.2928 0.3584 0.0437 1.0000 Uiso
H111 H -0.0987 0.0050 0.2527 0.0403 1.0000 Uiso
H112 H -0.1088 0.1187 0.1603 0.0403 1.0000 Uiso
H121 H 0.0943 0.0452 0.2600 0.0428 1.0000 Uiso
H122 H 0.0778 0.0142 0.1592 0.0428 1.0000 Uiso
H61 H 0.0267 0.3860 0.0802 0.0500 1.0000 Uiso

loop_
_atom_site_aniso_label
_atom_site_aniso_U_11
_atom_site_aniso_U_22
_atom_site_aniso_U_33
_atom_site_aniso_U_23
_atom_site_aniso_U_13
_atom_site_aniso_U_12
S1 0.0158(3) 0.0202(4) 0.0235(3) -0.0002(3) 0.0005(4) -0.0021(4)
C2 0.0188(13) 0.0236(17) 0.0289(16) -0.0009(12) 0.0041(15) 0.0011(16)
C3 0.0282(17) 0.0302(18) 0.0313(16) -0.0074(13) 0.001(2) 0.0017(19)
C4 0.0260(16) 0.0321(19) 0.0389(18) -0.0009(14) 0.000(2) 0.006(2)
C5 0.0293(16) 0.036(2) 0.0327(18) 0.0016(14) 0.009(2) -0.004(2)
N6 0.0239(14) 0.0407(18) 0.0222(14) 0.0024(12) 0.0011(14) -0.0135(18)
C7 0.0209(14) 0.0321(18) 0.0230(15) 0.0081(14) 0.0036(16) -0.0024(17)
C8 0.0300(18) 0.0205(16) 0.0327(16) -0.0013(12) 0.0079(19) -0.0038(18)
C9 0.0239(16) 0.049(2) 0.0310(17) 0.0022(18) 0.0066(19) -0.004(2)
C10 0.042(2) 0.038(2) 0.0297(17) -0.0063(15) 0.006(2) -0.011(3)
C11 0.035(2) 0.0313(19) 0.0346(19) -0.0044(16) 0.004(3) -0.015(3)
C12 0.047(3) 0.0240(17) 0.036(2) -0.0023(14) 0.010(3) 0.002(3)
O13 0.0237(12) 0.0234(12) 0.0326(13) 0.0048(10) -0.0038(14) 0.0037(13)
O14 0.0232(12) 0.0263(12) 0.0287(12) -0.0047(10) -0.0031(14) -0.0062(14)

loop_
_atom_type_symbol
_atom_type_scat_dispersion_real
_atom_type_scat_dispersion_imag
_atom_type_scat_Cromer_Mann_a1
_atom_type_scat_Cromer_Mann_b1
_atom_type_scat_Cromer_Mann_a2
_atom_type_scat_Cromer_Mann_b2
_atom_type_scat_Cromer_Mann_a3
_atom_type_scat_Cromer_Mann_b3
_atom_type_scat_Cromer_Mann_a4
_atom_type_scat_Cromer_Mann_b4
_atom_type_scat_Cromer_Mann_c
_atom_type_scat_source
C 0.0033 0.0016 2.3100 20.8439 1.0200 10.2075 1.5886 0.5687 0.8650 51.6512 0.2156 'International Tables Vol C 4.2.6.8 and 6.1.1.4'
H 0.0000 0.0000 0.4930 10.5109 0.3229 26.1257 0.1402 3.1424 0.0408 57.7998 0.0030 'International Tables Vol C 4.2.6.8 and 6.1.1.4'
N 0.0061 0.0033 12.2126 0.0057 3.1322 9.8933 2.0125 28.9975 1.1663 0.5826 -11.5290 'International Tables Vol C 4.2.6.8 and 6.1.1.4'
O 0.0106 0.0060 3.0485 13.2771 2.2868 5.7011 1.5463 0.3239 0.8670 32.9089 0.2508 'International Tables Vol C 4.2.6.8 and 6.1.1.4'
S 0.1246 0.1234 6.9053 1.4679 5.2034 22.2151 1.4379 0.2536 1.5863 56.1720 0.8669 'International Tables Vol C 4.2.6.8 and 6.1.1.4'

loop_
_geom_angle_atom_site_label_1
_geom_angle_atom_site_label_2
_geom_angle_atom_site_label_3
_geom_angle
_geom_angle_publ_flag
C2 S1 N6 106.61(18) yes
C2 S1 O13 107.20(18) yes
N6 S1 O13 107.5(2) yes
C2 S1 O14 107.82(18) yes
N6 S1 O14 108.94(19) yes
O13 S1 O14 118.24(18) yes
S1 C2 C3 109.3(3) yes
S1 C2 C4 109.4(3) yes
C3 C2 C4 110.7(3) yes
S1 C2 C5 105.8(3) yes
C3 C2 C5 110.2(3) yes
C4 C2 C5 111.3(4) yes
C2 C3 H31 109.515 no
C2 C3 H32 109.350 no
H31 C3 H32 109.484 no
C2 C3 H33 109.451 no
H31 C3 H33 109.570 no
H32 C3 H33 109.456 no
C2 C4 H41 109.548 no
C2 C4 H42 109.559 no
H41 C4 H42 109.427 no
C2 C4 H43 109.523 no
H41 C4 H43 109.318 no
H42 C4 H43 109.451 no
C2 C5 H51 109.519 no
C2 C5 H52 109.438 no
H51 C5 H52 109.451 no
C2 C5 H53 109.463 no
H51 C5 H53 109.474 no
H52 C5 H53 109.482 no
S1 N6 C7 124.1(3) yes
S1 N6 H61 113.877 no
C7 N6 H61 118.841 no
N6 C7 C8 109.8(3) yes
N6 C7 C12 109.9(3) yes
C8 C7 C12 104.6(4) yes
N6 C7 H71 107.548 no
C8 C7 H71 112.529 no
C12 C7 H71 112.422 no
C7 C8 C9 106.9(3) yes
C7 C8 C10 118.1(3) yes
C9 C8 C10 60.1(3) yes
C7 C8 H81 98.923 no
C9 C8 H81 139.915 no
C10 C8 H81 130.752 no
C8 C9 C10 59.6(3) yes
C8 C9 C11 108.0(4) yes
C10 C9 C11 117.2(4) yes
C8 C9 H91 139.550 no
C10 C9 H91 131.870 no
C11 C9 H91 98.426 no
C9 C10 C8 60.4(3) yes
C9 C10 H101 120.021 no
C8 C10 H101 120.189 no
C9 C10 H102 119.842 no
C8 C10 H102 119.768 no
H101 C10 H102 109.424 no
C9 C11 C12 104.5(4) yes
C9 C11 H111 110.703 no
C12 C11 H111 110.640 no
C9 C11 H112 110.746 no
C12 C11 H112 110.673 no
H111 C11 H112 109.510 no
C11 C12 C7 105.1(4) yes
C11 C12 H121 110.487 no
C7 C12 H121 110.596 no
C11 C12 H122 110.479 no
C7 C12 H122 110.607 no
H121 C12 H122 109.526 no

loop_
_geom_bond_atom_site_label_1
_geom_bond_atom_site_label_2
_geom_bond_distance
_geom_bond_publ_flag
S1 C2 1.804(4) yes
S1 N6 1.610(3) yes
S1 O13 1.451(3) yes
S1 O14 1.442(3) yes
C2 C3 1.524(5) yes
C2 C4 1.515(6) yes
C2 C5 1.526(5) yes
C3 H31 0.999 no
C3 H32 1.001 no
C3 H33 1.000 no
C4 H41 1.001 no
C4 H42 0.999 no
C4 H43 1.001 no
C5 H51 1.000 no
C5 H52 1.000 no
C5 H53 1.000 no
N6 C7 1.473(5) yes
N6 H61 0.843 no
C7 C8 1.516(6) yes
C7 C12 1.521(6) yes
C7 H71 0.999 no
C8 C9 1.511(6) yes
C8 C10 1.499(6) yes
C8 H81 1.002 no
C9 C10 1.506(7) yes
C9 C11 1.507(7) yes
C9 H91 1.000 no
C10 H101 0.999 no
C10 H102 1.002 no
C11 C12 1.528(8) yes
C11 H111 1.000 no
C11 H112 0.999 no
C12 H121 1.000 no
C12 H122 0.999 no
